data_7005617
loop_
_publ_author_name
'Diaz, Pilar'
'Tovilla, Jorge A.'
'Ballester, Pablo'
'Benet-Buchholz, Jordi'
'Vilar, Ram\'on'

_publ_section_title
;
 Synthesis, structural characterization and anion binding studies of
 palladium macrocycles with hydrogen-bonding ligands.
;
_journal_issue 32
_journal_name_full 'Dalton transactions (Cambridge, England : 2003)'
_journal_page_first 3516
_journal_page_last 3525
_journal_paper_doi 10.1039/b703660d
_journal_year 2007
_chemical_formula_sum 'C13 H14 N4 O'
_chemical_formula_weight 242.28
_chemical_name_systematic
;

?

;
_space_group_IT_number 56
_symmetry_cell_setting orthorhombic
_symmetry_space_group_name_Hall '-P 2ab 2ac'
_symmetry_space_group_name_H-M 'P c c n'
_atom_sites_solution_hydrogens geom
_atom_sites_solution_primary direct
_atom_sites_solution_secondary difmap
_audit_creation_method SHELXL-97
_cell_angle_alpha 90.00
_cell_angle_beta 90.00
_cell_angle_gamma 90.00
_cell_formula_units_Z 8
_cell_length_a 16.291(2)
_cell_length_b 16.300(2)
_cell_length_c 9.1949(12)
_cell_measurement_reflns_used 8524
_cell_measurement_temperature 100(2)
_cell_measurement_theta_max 36.29
_cell_measurement_theta_min 2.83
_cell_volume 2441.6(5)
_computing_cell_refinement 'Bruker-Nonius Apex v1.0-22 2002'
_computing_data_collection 'Bruker-Nonius Apex v1.0-22 2002'
_computing_data_reduction 'SAINT+ Version 7.06A Bruker-Nonius, 2004'
_computing_molecular_graphics 'Shelxtl Version 6.12 (Sheldrick, 2001)'
_computing_publication_material 'Shelxtl Version 6.12 (Sheldrick, 2001)'
_computing_structure_refinement 'Shelxtl Version 6.12 (Sheldrick, 2001)'
_computing_structure_solution 'Shelxtl Version 6.12 (Sheldrick, 2001)'
_diffrn_ambient_temperature 100(2)
_diffrn_detector_area_resol_mean 512
_diffrn_detector_type '4K CCD area detector APEX II'
_diffrn_measured_fraction_theta_full 0.781
_diffrn_measured_fraction_theta_max 0.781
_diffrn_measurement_device_type 'Kappa 4-axis goniometer bruker-nonius'
_diffrn_measurement_method
;
Fullsphere data collection, phi and omega scans
;
_diffrn_measurement_specimen_support 'magnetic support whith 10 micron nylon fiber cryoloop'
_diffrn_radiation_monochromator 'Multilayer Montel 200 mirrors'
_diffrn_radiation_type MoK\a
_diffrn_radiation_wavelength 0.71073
_diffrn_reflns_av_R_equivalents 0.0658
_diffrn_reflns_av_sigmaI/netI 0.0619
_diffrn_reflns_limit_h_max 23
_diffrn_reflns_limit_h_min -14
_diffrn_reflns_limit_k_max 22
_diffrn_reflns_limit_k_min -24
_diffrn_reflns_limit_l_max 15
_diffrn_reflns_limit_l_min -1
_diffrn_reflns_number 16300
_diffrn_reflns_theta_full 36.45
_diffrn_reflns_theta_max 36.45
_diffrn_reflns_theta_min 2.79
_diffrn_source 'rotating anode X-ray tube'
_diffrn_source_current 90
_diffrn_source_power 50
_diffrn_source_size '3 mm x 0.3 mm fine focus'
_diffrn_source_type 'Bruker-Nonius FR 591'
_exptl_absorpt_coefficient_mu 0.088
_exptl_absorpt_correction_T_max 1.000000
_exptl_absorpt_correction_T_min 0.866473
_exptl_absorpt_correction_type empirical
_exptl_absorpt_process_details
;
SADABS Version 2.1 2003 Bruker-Nonius
Blessing, Acta Cryst. (1995) A51 33-38
;
_exptl_crystal_colour colorless
_exptl_crystal_density_diffrn 1.318
_exptl_crystal_density_method 'not measured'
_exptl_crystal_description Block
_exptl_crystal_F_000 1024
_exptl_crystal_size_max 0.20
_exptl_crystal_size_mid 0.20
_exptl_crystal_size_min 0.10
_refine_diff_density_max 0.488
_refine_diff_density_min -0.278
_refine_diff_density_rms 0.081
_refine_ls_extinction_method none
_refine_ls_goodness_of_fit_ref 1.058
_refine_ls_hydrogen_treatment noref
_refine_ls_matrix_type full
_refine_ls_number_parameters 166
_refine_ls_number_reflns 4673
_refine_ls_number_restraints 0
_refine_ls_restrained_S_all 1.058
_refine_ls_R_factor_all 0.0700
_refine_ls_R_factor_gt 0.0634
_refine_ls_shift/su_max 0.000
_refine_ls_shift/su_mean 0.000
_refine_ls_structure_factor_coef Fsqd
_refine_ls_weighting_details 'calc w=1/[\s^2^(Fo^2^)+(0.1258P)^2^+0.5313P] where P=(Fo^2^+2Fc^2^)/3'
_refine_ls_weighting_scheme calc
_refine_ls_wR_factor_gt 0.1827
_refine_ls_wR_factor_ref 0.1901
_reflns_number_gt 4197
_reflns_number_total 4673
_reflns_threshold_expression >2sigma(I)
_cod_data_source_file b703660d.txt
_cod_data_source_block L1aJTC306Pccn
_cod_depositor_comments
;
The following automatic conversions were performed:
'_symmetry_cell_setting' value 'Orthorhombic' changed to 'orthorhombic'
according to '/home/saulius/struct/CIF-dictionaries/cif_core.dic'
dictionary named 'cif_core.dic' version 2.4.1 from 2010-06-29.

Automatic conversion script
Id: cif_fix_enum 1527 2010-12-29 10:47:43Z saulius 
;
_cod_original_cell_volume 2441.7(6)
_cod_original_sg_symbol_H-M Pccn
_cod_database_code 7005617

loop_
_symmetry_equiv_pos_as_xyz
'x, y, z'
'-x+1/2, -y+1/2, z'
'-x, y+1/2, -z+1/2'
'x+1/2, -y, -z+1/2'
'-x, -y, -z'
'x-1/2, y-1/2, -z'
'x, -y-1/2, z-1/2'
'-x-1/2, y, z-1/2'

loop_
_atom_site_label
_atom_site_type_symbol
_atom_site_fract_x
_atom_site_fract_y
_atom_site_fract_z
_atom_site_U_iso_or_equiv
_atom_site_adp_type
_atom_site_occupancy
_atom_site_symmetry_multiplicity
_atom_site_calc_flag
_atom_site_refinement_flags
_atom_site_disorder_assembly
_atom_site_disorder_group
N1A N 0.18257(8) 0.72843(10) 0.80330(10) 0.0161(3) Uani 1 1 d . . .
H1AA H 0.1831 0.7328 0.8987 0.019 Uiso 1 1 calc R . .
O1A O 0.2500 0.7500 0.58992(13) 0.0154(3) Uani 1 2 d S . .
C1A C 0.2500 0.7500 0.72582(17) 0.0120(3) Uani 1 2 d S . .
N2A N -0.03680(9) 0.87728(11) 0.49928(14) 0.0229(3) Uani 1 1 d . . .
C2A C 0.10963(10) 0.69819(10) 0.73039(13) 0.0165(3) Uani 1 1 d . . .
H2AA H 0.0739 0.6715 0.8035 0.020 Uiso 1 1 calc R . .
H6AB H 0.1264 0.6556 0.6596 0.020 Uiso 1 1 calc R . .
C3A C 0.05982(9) 0.76241(11) 0.65121(13) 0.0163(3) Uani 1 1 d . . .
C4A C 0.07496(11) 0.84524(12) 0.66317(14) 0.0207(3) Uani 1 1 d . . .
H4AB H 0.1181 0.8647 0.7235 0.025 Uiso 1 1 calc R . .
C5A C 0.02606(12) 0.90010(13) 0.58555(16) 0.0230(3) Uani 1 1 d . . .
H5AB H 0.0378 0.9570 0.5940 0.028 Uiso 1 1 calc R . .
C6A C -0.05098(11) 0.79766(14) 0.48977(17) 0.0248(4) Uani 1 1 d . . .
H6AA H -0.0953 0.7800 0.4303 0.030 Uiso 1 1 calc R . .
C7A C -0.00508(11) 0.73791(13) 0.56132(16) 0.0225(3) Uani 1 1 d . . .
H7AA H -0.0176 0.6814 0.5493 0.027 Uiso 1 1 calc R . .
N1B N 0.76925(9) 0.81742(9) 0.84273(11) 0.0161(3) Uani 1 1 d . . .
H1BA H 0.7605 0.8182 0.9371 0.019 Uiso 1 1 calc R . .
O1B O 0.7500 0.7500 0.62859(14) 0.0174(3) Uani 1 2 d S . .
C1B C 0.7500 0.7500 0.76411(17) 0.0129(3) Uani 1 2 d S . .
N2B N 0.63758(12) 1.04401(11) 0.52973(14) 0.0269(3) Uani 1 1 d . . .
C2B C 0.80422(10) 0.88810(11) 0.77162(14) 0.0183(3) Uani 1 1 d . . .
H2BA H 0.8470 0.8691 0.7030 0.022 Uiso 1 1 calc R . .
H2BB H 0.8316 0.9224 0.8460 0.022 Uiso 1 1 calc R . .
C3B C 0.74396(11) 0.94108(11) 0.68915(13) 0.0177(3) Uani 1 1 d . . .
C4B C 0.77410(14) 1.00357(13) 0.60113(17) 0.0251(4) Uani 1 1 d . . .
H4BB H 0.8315 1.0125 0.5928 0.030 Uiso 1 1 calc R . .
C5B C 0.71916(15) 1.05283(14) 0.52562(18) 0.0298(4) Uani 1 1 d . . .
H5BA H 0.7410 1.0956 0.4671 0.036 Uiso 1 1 calc R . .
C6B C 0.60873(12) 0.98351(13) 0.61455(16) 0.0243(3) Uani 1 1 d . . .
H6BA H 0.5510 0.9757 0.6196 0.029 Uiso 1 1 calc R . .
C7B C 0.65920(11) 0.93146(12) 0.69583(15) 0.0211(3) Uani 1 1 d . . .
H7BA H 0.6358 0.8899 0.7551 0.025 Uiso 1 1 calc R . .

loop_
_atom_site_aniso_label
_atom_site_aniso_U_11
_atom_site_aniso_U_22
_atom_site_aniso_U_33
_atom_site_aniso_U_23
_atom_site_aniso_U_13
_atom_site_aniso_U_12
N1A 0.0146(6) 0.0303(8) 0.0035(4) 0.0008(3) 0.0006(3) 0.0014(4)
O1A 0.0188(8) 0.0255(9) 0.0020(4) 0.000 0.000 0.0012(6)
C1A 0.0147(9) 0.0173(10) 0.0039(5) 0.000 0.000 0.0022(6)
N2A 0.0157(7) 0.0394(9) 0.0135(4) 0.0032(5) -0.0014(4) 0.0058(5)
C2A 0.0167(7) 0.0236(8) 0.0092(4) 0.0008(4) -0.0005(4) 0.0000(5)
C3A 0.0141(7) 0.0282(8) 0.0065(4) -0.0005(4) 0.0004(3) 0.0003(5)
C4A 0.0217(8) 0.0275(9) 0.0129(5) -0.0033(4) -0.0061(4) 0.0048(6)
C5A 0.0243(8) 0.0290(10) 0.0156(5) -0.0021(5) -0.0041(5) 0.0071(6)
C6A 0.0149(8) 0.0426(12) 0.0170(5) 0.0049(6) -0.0052(4) -0.0031(6)
C7A 0.0176(8) 0.0343(10) 0.0157(5) 0.0039(5) -0.0046(4) -0.0058(6)
N1B 0.0270(7) 0.0183(7) 0.0029(4) -0.0002(3) 0.0003(3) -0.0015(5)
O1B 0.0279(9) 0.0224(9) 0.0020(4) 0.000 0.000 0.0003(6)
C1B 0.0162(9) 0.0188(11) 0.0036(5) 0.000 0.000 0.0017(6)
N2B 0.0444(10) 0.0220(9) 0.0143(5) 0.0013(4) -0.0008(5) 0.0053(6)
C2B 0.0224(8) 0.0229(9) 0.0096(4) 0.0009(4) -0.0005(4) -0.0025(5)
C3B 0.0296(8) 0.0168(8) 0.0066(4) 0.0003(4) 0.0015(4) -0.0026(5)
C4B 0.0344(10) 0.0262(10) 0.0147(5) 0.0059(5) -0.0007(5) -0.0078(7)
C5B 0.0487(12) 0.0239(10) 0.0167(6) 0.0059(5) -0.0019(6) -0.0044(8)
C6B 0.0301(9) 0.0282(10) 0.0145(5) 0.0020(5) 0.0038(5) 0.0073(7)
C7B 0.0272(9) 0.0242(9) 0.0118(5) 0.0042(4) 0.0047(4) 0.0021(6)

loop_
_atom_type_symbol
_atom_type_description
_atom_type_scat_dispersion_real
_atom_type_scat_dispersion_imag
_atom_type_scat_source
C C 0.0033 0.0016 'International Tables Vol C Tables 4.2.6.8 and 6.1.1.4'
H H 0.0000 0.0000 'International Tables Vol C Tables 4.2.6.8 and 6.1.1.4'
N N 0.0061 0.0033 'International Tables Vol C Tables 4.2.6.8 and 6.1.1.4'
O O 0.0106 0.0060 'International Tables Vol C Tables 4.2.6.8 and 6.1.1.4'

loop_
_geom_angle_atom_site_label_1
_geom_angle_atom_site_label_2
_geom_angle_atom_site_label_3
_geom_angle
_geom_angle_site_symmetry_1
_geom_angle_site_symmetry_3
_geom_angle_publ_flag
C1A N1A C2A 120.60(10) . . ?
O1A C1A N1A 121.70(7) . . ?
O1A C1A N1A 121.70(7) . 2_565 ?
N1A C1A N1A 116.60(14) . 2_565 ?
C6A N2A C5A 116.29(15) . . ?
N1A C2A C3A 115.29(14) . . ?
C4A C3A C7A 117.52(15) . . ?
C4A C3A C2A 122.99(13) . . ?
C7A C3A C2A 119.49(16) . . ?
C3A C4A C5A 119.06(15) . . ?
N2A C5A C4A 123.95(19) . . ?
N2A C6A C7A 124.18(16) . . ?
C6A C7A C3A 118.99(19) . . ?
C1B N1B C2B 119.91(10) . . ?
O1B C1B N1B 122.31(7) . . ?
O1B C1B N1B 122.31(7) . 2_665 ?
N1B C1B N1B 115.37(15) . 2_665 ?
C5B N2B C6B 116.32(17) . . ?
N1B C2B C3B 115.31(14) . . ?
C4B C3B C7B 117.31(16) . . ?
C4B C3B C2B 118.76(16) . . ?
C7B C3B C2B 123.93(14) . . ?
C5B C4B C3B 119.1(2) . . ?
N2B C5B C4B 124.36(18) . . ?
N2B C6B C7B 123.41(19) . . ?
C3B C7B C6B 119.46(16) . . ?

loop_
_geom_bond_atom_site_label_1
_geom_bond_atom_site_label_2
_geom_bond_distance
_geom_bond_site_symmetry_2
_geom_bond_publ_flag
N1A C1A 1.3556(15) . ?
N1A C2A 1.451(2) . ?
O1A C1A 1.2497(19) . ?
C1A N1A 1.3557(15) 2_565 ?
N2A C6A 1.321(3) . ?
N2A C5A 1.348(2) . ?
C2A C3A 1.511(2) . ?
C3A C4A 1.377(3) . ?
C3A C7A 1.400(2) . ?
C4A C5A 1.394(2) . ?
C6A C7A 1.393(3) . ?
N1B C1B 1.3523(16) . ?
N1B C2B 1.442(2) . ?
O1B C1B 1.2461(19) . ?
C1B N1B 1.3523(16) 2_665 ?
N2B C5B 1.337(3) . ?
N2B C6B 1.342(3) . ?
C2B C3B 1.511(2) . ?
C3B C4B 1.391(2) . ?
C3B C7B 1.391(3) . ?
C4B C5B 1.389(3) . ?
C6B C7B 1.398(2) . ?

loop_
_geom_torsion_atom_site_label_1
_geom_torsion_atom_site_label_2
_geom_torsion_atom_site_label_3
_geom_torsion_atom_site_label_4
_geom_torsion
_geom_torsion_site_symmetry_1
_geom_torsion_site_symmetry_2
_geom_torsion_site_symmetry_3
_geom_torsion_site_symmetry_4
_geom_torsion_publ_flag
C2A N1A C1A O1A 4.92(17) . . . . ?
C2A N1A C1A N1A -175.08(17) . . . 2_565 ?
C1A N1A C2A C3A -73.95(17) . . . . ?
N1A C2A C3A C4A -8.87(19) . . . . ?
N1A C2A C3A C7A 171.30(13) . . . . ?
C7A C3A C4A C5A -0.5(2) . . . . ?
C2A C3A C4A C5A 179.71(14) . . . . ?
C6A N2A C5A C4A -0.3(2) . . . . ?
C3A C4A C5A N2A 0.8(3) . . . . ?
C5A N2A C6A C7A -0.6(3) . . . . ?
N2A C6A C7A C3A 0.9(3) . . . . ?
C4A C3A C7A C6A -0.3(2) . . . . ?
C2A C3A C7A C6A 179.50(14) . . . . ?
C2B N1B C1B O1B -10.67(16) . . . . ?
C2B N1B C1B N1B 169.33(16) . . . 2_665 ?
C1B N1B C2B C3B 77.65(17) . . . . ?
N1B C2B C3B C4B -171.10(14) . . . . ?
N1B C2B C3B C7B 9.1(2) . . . . ?
C7B C3B C4B C5B 0.2(2) . . . . ?
C2B C3B C4B C5B -179.64(16) . . . . ?
C6B N2B C5B C4B 0.7(3) . . . . ?
C3B C4B C5B N2B -0.8(3) . . . . ?
C5B N2B C6B C7B 0.1(3) . . . . ?
C4B C3B C7B C6B 0.5(2) . . . . ?
C2B C3B C7B C6B -179.66(15) . . . . ?
N2B C6B C7B C3B -0.7(3) . . . . ?
